data_4505550
loop_
_publ_author_name
'Li, Bo'
'Zang, Shuang-Quan'
'Ji, Can'
'Hou, Hong-Wei'
'Mak, Thomas C. W.'

_publ_section_title
;
 Syntheses, Structures, and Properties of Silver--Organic Frameworks
 Constructed with
 1,1&#x2032;-Biphenyl-2,2&#x2032;,6,6&#x2032;-tetracarboxylic Acid
;
_journal_issue 3
_journal_name_full 'Crystal Growth &amp; Design'
_journal_page_first 1443
_journal_paper_doi 10.1021/cg2015447
_journal_volume 12
_journal_year 2012
_chemical_formula_sum 'C46 H46 Ag3 N7 O14'
_chemical_formula_weight 1244.51
_chemical_name_systematic
; 
 ? 
;
_space_group_IT_number 13
_symmetry_cell_setting monoclinic
_symmetry_space_group_name_Hall '-P 2yc'
_symmetry_space_group_name_H-M 'P 1 2/c 1'
_atom_sites_solution_hydrogens geom
_atom_sites_solution_primary direct
_atom_sites_solution_secondary difmap
_audit_creation_method SHELXL-97
_cell_angle_alpha 90.00
_cell_angle_beta 131.552(6)
_cell_angle_gamma 90.00
_cell_formula_units_Z 2
_cell_length_a 14.8314(11)
_cell_length_b 9.7047(17)
_cell_length_c 22.344(2)
_cell_measurement_reflns_used 2848
_cell_measurement_temperature 296
_cell_measurement_theta_max 29.0558
_cell_measurement_theta_min 2.9982
_cell_volume 2406.8(6)
_computing_structure_refinement 'SHELXL-97 (Sheldrick, 1997)'
_computing_structure_solution 'SHELXS-97 (Sheldrick, 1990)'
_diffrn_ambient_temperature 296
_diffrn_measured_fraction_theta_full 0.997
_diffrn_measured_fraction_theta_max 0.997
_diffrn_radiation_monochromator graphite
_diffrn_radiation_source 'fine-focus sealed tube'
_diffrn_radiation_type MoK\a
_diffrn_radiation_wavelength 0.71073
_diffrn_reflns_av_R_equivalents 0.0253
_diffrn_reflns_av_sigmaI/netI 0.0355
_diffrn_reflns_limit_h_max 17
_diffrn_reflns_limit_h_min -16
_diffrn_reflns_limit_k_max 6
_diffrn_reflns_limit_k_min -11
_diffrn_reflns_limit_l_max 26
_diffrn_reflns_limit_l_min -25
_diffrn_reflns_number 9776
_diffrn_reflns_theta_full 25.00
_diffrn_reflns_theta_max 25.00
_diffrn_reflns_theta_min 3.22
_exptl_absorpt_coefficient_mu 1.282
_exptl_absorpt_correction_T_max 0.8211
_exptl_absorpt_correction_T_min 0.7835
_exptl_absorpt_correction_type multi-scan
_exptl_absorpt_process_details SADABS(2009)
_exptl_crystal_density_diffrn 1.717
_exptl_crystal_density_method 'not measured'
_exptl_crystal_F_000 1248
_exptl_crystal_size_max 0.20
_exptl_crystal_size_mid 0.18
_exptl_crystal_size_min 0.16
_refine_diff_density_max 1.494
_refine_diff_density_min -1.505
_refine_diff_density_rms 0.102
_refine_ls_extinction_method none
_refine_ls_goodness_of_fit_ref 1.009
_refine_ls_hydrogen_treatment constr
_refine_ls_matrix_type full
_refine_ls_number_parameters 321
_refine_ls_number_reflns 4230
_refine_ls_number_restraints 6
_refine_ls_restrained_S_all 1.009
_refine_ls_R_factor_all 0.0870
_refine_ls_R_factor_gt 0.0653
_refine_ls_shift/su_max 0.001
_refine_ls_shift/su_mean 0.000
_refine_ls_structure_factor_coef Fsqd
_refine_ls_weighting_details 'calc w=1/[\s^2^(Fo^2^)+(0.0337P)^2^+14.3537P] where P=(Fo^2^+2Fc^2^)/3'
_refine_ls_weighting_scheme calc
_refine_ls_wR_factor_gt 0.1332
_refine_ls_wR_factor_ref 0.1442
_reflns_number_gt 3146
_reflns_number_total 4230
_reflns_threshold_expression >2sigma(I)
_cod_data_source_file cg2015447_si_002.cif
_cod_data_source_block 2
_cod_original_cell_volume 2406.8(5)
_cod_original_sg_symbol_H-M 'P 2/c'
_cod_database_code 4505550

loop_
_symmetry_equiv_pos_as_xyz
'x, y, z'
'-x, y, -z+1/2'
'-x, -y, -z'
'x, -y, z-1/2'

loop_
_atom_site_label
_atom_site_type_symbol
_atom_site_fract_x
_atom_site_fract_y
_atom_site_fract_z
_atom_site_U_iso_or_equiv
_atom_site_adp_type
_atom_site_occupancy
_atom_site_symmetry_multiplicity
_atom_site_calc_flag
_atom_site_refinement_flags
N4 N 0.8075(11) 0.5350(13) 0.7034(7) 0.074(4) Uani 0.50 1 d PU
H4D H 0.7556 0.5252 0.7082 0.088 Uiso 0.50 1 d PR
H4A H 0.8437 0.5986 0.7230 0.110 Uiso 0.50 1 d PR
H4B H 0.8456 0.4733 0.7093 0.110 Uiso 0.50 1 d PR
H4C H 0.7772 0.5410 0.6617 0.110 Uiso 0.50 1 d PR
Ag1 Ag -0.5000 0.11680(9) 0.7500 0.0606(3) Uani 1 2 d S
Ag2 Ag 0.50235(4) -0.03539(10) 1.09206(4) 0.1078(4) Uani 1 1 d .
O1 O -0.3997(4) 0.3827(6) 0.9456(3) 0.0749(16) Uani 1 1 d .
O2 O -0.5166(4) 0.2852(6) 0.8270(3) 0.0632(13) Uani 1 1 d .
O1W O 0.4850(6) 0.2743(7) 0.9949(3) 0.105(2) Uani 1 1 d .
H1WA H 0.5457 0.2803 1.0407 0.157 Uiso 1 1 d R
H1WB H 0.4831 0.3345 0.9696 0.157 Uiso 1 1 d R
N1 N 0.3114(4) 0.0022(7) 1.0183(3) 0.0573(16) Uani 1 1 d .
N2 N -0.3054(4) 0.0862(5) 0.8168(3) 0.0442(12) Uani 1 1 d .
N3 N 0.6919(4) -0.0374(7) 1.1542(3) 0.0607(16) Uani 1 1 d .
C1 C 0.2662(5) 0.1267(9) 1.0090(4) 0.0577(19) Uani 1 1 d .
H1A H 0.3180 0.2020 1.0308 0.069 Uiso 1 1 calc R
C2 C 0.1464(5) 0.1493(7) 0.9686(3) 0.0483(16) Uani 1 1 d .
H2 H 0.1186 0.2383 0.9632 0.058 Uiso 1 1 calc R
C3 C 0.0672(4) 0.0387(6) 0.9360(3) 0.0374(13) Uani 1 1 d .
C4 C 0.1148(5) -0.0901(7) 0.9441(4) 0.0511(16) Uani 1 1 d .
H4 H 0.0650 -0.1672 0.9218 0.061 Uiso 1 1 calc R
C5 C 0.2353(5) -0.1039(8) 0.9850(4) 0.0592(19) Uani 1 1 d .
H5 H 0.2652 -0.1913 0.9898 0.071 Uiso 1 1 calc R
C6 C -0.0615(4) 0.0571(6) 0.8950(3) 0.0346(13) Uani 1 1 d .
C7 C -0.1207(5) 0.1814(7) 0.8623(4) 0.0469(15) Uani 1 1 d .
H7 H -0.0791 0.2582 0.8668 0.056 Uiso 1 1 calc R
C8 C -0.2421(5) 0.1916(7) 0.8229(4) 0.0506(16) Uani 1 1 d .
H8 H -0.2809 0.2754 0.7998 0.061 Uiso 1 1 calc R
C9 C -0.2479(5) -0.0333(7) 0.8506(3) 0.0427(14) Uani 1 1 d .
H9 H -0.2907 -0.1068 0.8478 0.051 Uiso 1 1 calc R
C10 C -0.1289(5) -0.0524(6) 0.8892(3) 0.0410(14) Uani 1 1 d .
H10 H -0.0927 -0.1375 0.9115 0.049 Uiso 1 1 calc R
C11 C -0.3728(5) 0.4495(6) 0.8570(3) 0.0402(14) Uani 1 1 d .
C12 C -0.2478(5) 0.4620(7) 0.9162(4) 0.0513(17) Uani 1 1 d .
H12 H -0.2079 0.4229 0.9662 0.062 Uiso 1 1 calc R
C13 C -0.1830(5) 0.5305(7) 0.9022(4) 0.0556(17) Uani 1 1 d .
H13 H -0.0994 0.5324 0.9412 0.067 Uiso 1 1 calc R
C14 C -0.2416(6) 0.5968(7) 0.8304(4) 0.0584(18) Uani 1 1 d .
H14 H -0.1976 0.6444 0.8210 0.070 Uiso 1 1 calc R
C15 C -0.3663(5) 0.5924(7) 0.7721(3) 0.0493(16) Uani 1 1 d .
C16 C -0.4324(4) 0.5139(6) 0.7835(3) 0.0372(13) Uani 1 1 d .
C17 C -0.4369(5) 0.3667(7) 0.8766(4) 0.0471(16) Uani 1 1 d .
O3 O -0.4957(5) 0.7821(6) 0.6969(4) 0.101(2) Uani 1 1 d .
C19 C 0.8681(5) -0.1579(8) 1.2035(5) 0.069(2) Uani 1 1 d .
H19 H 0.9037 -0.2423 1.2104 0.083 Uiso 1 1 calc R
C20 C 0.9348(4) -0.0391(7) 1.2293(3) 0.0391(14) Uani 1 1 d .
C21 C 0.8744(5) 0.0808(8) 1.2165(4) 0.0590(19) Uani 1 1 d .
H21 H 0.9147 0.1647 1.2329 0.071 Uiso 1 1 calc R
C22 C 0.7558(6) 0.0769(8) 1.1798(4) 0.064(2) Uani 1 1 d .
H22 H 0.7177 0.1595 1.1723 0.077 Uiso 1 1 calc R
C23 C 0.7490(6) -0.1525(9) 1.1675(5) 0.083(3) Uani 1 1 d .
H23 H 0.7065 -0.2349 1.1516 0.100 Uiso 1 1 calc R
C18 C -0.4297(7) 0.6911(10) 0.7023(5) 0.078(3) Uani 1 1 d .
O4 O -0.4091(6) 0.6788(8) 0.6561(4) 0.119(3) Uani 1 1 d .
O2W O 0.7354(7) 0.5610(8) 0.0655(4) 0.129(3) Uani 1 1 d .
H2WB H 0.7281 0.4981 0.0456 0.194 Uiso 1 1 d R
H2WA H 0.6897 0.6181 0.0302 0.194 Uiso 1 1 d R
O3W O 0.9786(8) 0.4893(17) 0.1324(6) 0.257(8) Uani 1 1 d .
H3WB H 0.9473 0.4868 0.1508 0.386 Uiso 1 1 d R
H3WA H 1.0444 0.5051 0.1649 0.386 Uiso 1 1 d R

loop_
_atom_site_aniso_label
_atom_site_aniso_U_11
_atom_site_aniso_U_22
_atom_site_aniso_U_33
_atom_site_aniso_U_23
_atom_site_aniso_U_13
_atom_site_aniso_U_12
N4 0.074(4) 0.074(4) 0.073(4) -0.0009(10) 0.049(2) 0.0013(10)
Ag1 0.0228(3) 0.0671(5) 0.0823(6) 0.000 0.0308(4) 0.000
Ag2 0.0219(3) 0.1724(9) 0.1028(6) 0.0142(5) 0.0303(3) 0.0146(4)
O1 0.068(3) 0.115(5) 0.045(3) 0.010(3) 0.039(3) 0.014(3)
O2 0.048(3) 0.093(4) 0.054(3) 0.003(3) 0.036(2) -0.003(3)
O1W 0.102(5) 0.124(6) 0.059(3) -0.015(4) 0.041(3) -0.031(4)
N1 0.022(2) 0.092(5) 0.048(3) 0.020(3) 0.019(2) 0.009(3)
N2 0.022(2) 0.050(3) 0.051(3) -0.008(3) 0.020(2) -0.003(2)
N3 0.024(2) 0.089(5) 0.063(4) -0.001(3) 0.026(3) 0.004(3)
C1 0.027(3) 0.085(6) 0.049(4) 0.015(4) 0.020(3) -0.006(3)
C2 0.027(3) 0.065(4) 0.045(3) 0.007(3) 0.020(3) 0.000(3)
C3 0.021(2) 0.056(4) 0.029(3) 0.005(3) 0.014(2) 0.000(3)
C4 0.030(3) 0.062(4) 0.054(4) 0.006(3) 0.025(3) 0.006(3)
C5 0.036(3) 0.072(5) 0.063(4) 0.016(4) 0.030(3) 0.016(4)
C6 0.019(2) 0.050(3) 0.029(3) -0.003(3) 0.013(2) 0.000(2)
C7 0.027(3) 0.048(4) 0.060(4) -0.003(3) 0.027(3) -0.005(3)
C8 0.032(3) 0.040(4) 0.071(4) -0.004(3) 0.031(3) 0.000(3)
C9 0.028(3) 0.050(4) 0.049(4) -0.004(3) 0.025(3) -0.011(3)
C10 0.027(3) 0.047(4) 0.042(3) 0.005(3) 0.020(3) 0.003(3)
C11 0.035(3) 0.045(4) 0.030(3) 0.002(3) 0.017(3) 0.011(3)
C12 0.039(3) 0.062(4) 0.035(3) 0.009(3) 0.017(3) 0.017(3)
C13 0.029(3) 0.060(4) 0.045(4) 0.000(3) 0.011(3) 0.002(3)
C14 0.042(3) 0.059(4) 0.055(4) -0.007(4) 0.024(3) -0.017(3)
C15 0.040(3) 0.046(4) 0.031(3) -0.004(3) 0.011(3) -0.012(3)
C16 0.030(3) 0.037(3) 0.029(3) -0.006(2) 0.013(2) 0.000(2)
C17 0.038(3) 0.065(4) 0.036(3) 0.013(3) 0.023(3) 0.021(3)
O3 0.050(3) 0.063(4) 0.088(4) 0.032(3) 0.003(3) -0.008(3)
C19 0.027(3) 0.067(5) 0.089(5) -0.014(4) 0.028(3) -0.001(3)
C20 0.025(3) 0.062(4) 0.032(3) -0.003(3) 0.019(2) -0.001(3)
C21 0.037(3) 0.058(4) 0.079(5) 0.004(4) 0.037(3) 0.007(3)
C22 0.040(4) 0.072(5) 0.079(5) 0.004(4) 0.038(4) 0.014(4)
C23 0.031(3) 0.085(6) 0.107(7) -0.027(5) 0.035(4) -0.016(4)
C18 0.052(4) 0.082(6) 0.043(4) 0.004(4) 0.007(4) -0.044(5)
O4 0.103(5) 0.151(7) 0.056(4) 0.006(4) 0.034(4) -0.072(5)
O2W 0.174(7) 0.123(6) 0.132(6) -0.042(5) 0.119(6) -0.053(6)
O3W 0.116(7) 0.49(2) 0.177(9) -0.109(13) 0.101(7) -0.080(11)

loop_
_atom_type_symbol
_atom_type_description
_atom_type_scat_dispersion_real
_atom_type_scat_dispersion_imag
_atom_type_scat_source
C C 0.0033 0.0016 'International Tables Vol C Tables 4.2.6.8 and 6.1.1.4'
H H 0.0000 0.0000 'International Tables Vol C Tables 4.2.6.8 and 6.1.1.4'
Ag Ag -0.8971 1.1015 'International Tables Vol C Tables 4.2.6.8 and 6.1.1.4'
N N 0.0061 0.0033 'International Tables Vol C Tables 4.2.6.8 and 6.1.1.4'
O O 0.0106 0.0060 'International Tables Vol C Tables 4.2.6.8 and 6.1.1.4'

loop_
_geom_angle_atom_site_label_1
_geom_angle_atom_site_label_2
_geom_angle_atom_site_label_3
_geom_angle
_geom_angle_site_symmetry_1
_geom_angle_site_symmetry_3
H4D N4 H4A 112.3 . .
H4D N4 H4B 120.9 . .
H4A N4 H4B 112.4 . .
H4D N4 H4C 109.5 . .
H4A N4 H4C 106.5 . .
H4B N4 H4C 92.3 . .
N2 Ag1 N2 164.6(3) . 2_456
N2 Ag1 O2 107.62(17) . .
N2 Ag1 O2 82.66(17) 2_456 .
N2 Ag1 O2 82.66(17) . 2_456
N2 Ag1 O2 107.62(16) 2_456 2_456
O2 Ag1 O2 98.4(2) . 2_456
N3 Ag2 N1 168.7(2) . .
C17 O2 Ag1 124.4(4) . .
H1WA O1W H1WB 109.5 . .
C1 N1 C5 117.5(5) . .
C1 N1 Ag2 122.8(5) . .
C5 N1 Ag2 119.5(5) . .
C8 N2 C9 117.8(5) . .
C8 N2 Ag1 118.6(4) . .
C9 N2 Ag1 123.6(4) . .
C23 N3 C22 116.6(5) . .
C23 N3 Ag2 121.6(5) . .
C22 N3 Ag2 121.8(5) . .
N1 C1 C2 123.1(7) . .
N1 C1 H1A 118.5 . .
C2 C1 H1A 118.5 . .
C1 C2 C3 119.7(7) . .
C1 C2 H2 120.1 . .
C3 C2 H2 120.1 . .
C4 C3 C2 116.6(5) . .
C4 C3 C6 121.7(5) . .
C2 C3 C6 121.7(6) . .
C5 C4 C3 120.0(7) . .
C5 C4 H4 120.0 . .
C3 C4 H4 120.0 . .
N1 C5 C4 123.0(7) . .
N1 C5 H5 118.5 . .
C4 C5 H5 118.5 . .
C7 C6 C10 116.6(5) . .
C7 C6 C3 122.6(5) . .
C10 C6 C3 120.8(5) . .
C6 C7 C8 120.0(6) . .
C6 C7 H7 120.0 . .
C8 C7 H7 120.0 . .
N2 C8 C7 122.6(6) . .
N2 C8 H8 118.7 . .
C7 C8 H8 118.7 . .
N2 C9 C10 123.1(5) . .
N2 C9 H9 118.5 . .
C10 C9 H9 118.5 . .
C9 C10 C6 119.8(6) . .
C9 C10 H10 120.1 . .
C6 C10 H10 120.1 . .
C16 C11 C12 118.9(6) . .
C16 C11 C17 123.3(5) . .
C12 C11 C17 117.7(5) . .
C13 C12 C11 121.3(6) . .
C13 C12 H12 119.3 . .
C11 C12 H12 119.3 . .
C12 C13 C14 119.9(6) . .
C12 C13 H13 120.0 . .
C14 C13 H13 120.0 . .
C13 C14 C15 119.9(6) . .
C13 C14 H14 120.1 . .
C15 C14 H14 120.1 . .
C14 C15 C16 120.5(6) . .
C14 C15 C18 118.6(6) . .
C16 C15 C18 120.2(6) . .
C15 C16 C11 119.2(5) . .
C15 C16 C16 116.9(5) . 2_456
C11 C16 C16 123.8(6) . 2_456
O2 C17 O1 124.2(7) . .
O2 C17 C11 119.5(5) . .
O1 C17 C11 116.2(6) . .
C23 C19 C20 120.2(7) . .
C23 C19 H19 119.9 . .
C20 C19 H19 119.9 . .
C19 C20 C21 115.7(5) . .
C19 C20 C20 122.5(4) . 2_757
C21 C20 C20 121.8(4) . 2_757
C22 C21 C20 120.3(7) . .
C22 C21 H21 119.9 . .
C20 C21 H21 119.9 . .
N3 C22 C21 123.7(7) . .
N3 C22 H22 118.2 . .
C21 C22 H22 118.2 . .
N3 C23 C19 123.5(7) . .
N3 C23 H23 118.3 . .
C19 C23 H23 118.3 . .
O4 C18 O3 125.5(9) . .
O4 C18 C15 117.5(10) . .
O3 C18 C15 117.0(9) . .
H2WB O2W H2WA 106.7 . .
H3WB O3W H3WA 109.4 . .

loop_
_geom_bond_atom_site_label_1
_geom_bond_atom_site_label_2
_geom_bond_distance
_geom_bond_site_symmetry_2
N4 H4D 0.8501 .
N4 H4A 0.7413 .
N4 H4B 0.7725 .
N4 H4C 0.7199 .
Ag1 N2 2.221(4) .
Ag1 N2 2.221(4) 2_456
Ag1 O2 2.502(5) .
Ag1 O2 2.502(5) 2_456
Ag2 N3 2.157(5) .
Ag2 N1 2.163(5) .
O1 C17 1.255(7) .
O2 C17 1.230(8) .
O1W H1WA 0.7999 .
O1W H1WB 0.7999 .
N1 C1 1.329(9) .
N1 C5 1.332(9) .
N2 C8 1.332(8) .
N2 C9 1.337(8) .
N3 C23 1.312(10) .
N3 C22 1.317(9) .
C1 C2 1.376(8) .
C1 H1A 0.9300 .
C2 C3 1.389(8) .
C2 H2 0.9300 .
C3 C4 1.387(9) .
C3 C6 1.482(7) .
C4 C5 1.371(8) .
C4 H4 0.9300 .
C5 H5 0.9300 .
C6 C7 1.381(8) .
C6 C10 1.404(8) .
C7 C8 1.386(7) .
C7 H7 0.9300 .
C8 H8 0.9300 .
C9 C10 1.369(7) .
C9 H9 0.9300 .
C10 H10 0.9300 .
C11 C16 1.394(8) .
C11 C12 1.396(8) .
C11 C17 1.515(9) .
C12 C13 1.363(9) .
C12 H12 0.9300 .
C13 C14 1.377(9) .
C13 H13 0.9300 .
C14 C15 1.386(8) .
C14 H14 0.9300 .
C15 C16 1.393(8) .
C15 C18 1.513(10) .
C16 C16 1.509(10) 2_456
O3 C18 1.264(12) .
C19 C23 1.374(9) .
C19 C20 1.372(9) .
C19 H19 0.9300 .
C20 C21 1.378(9) .
C20 C20 1.490(9) 2_757
C21 C22 1.362(8) .
C21 H21 0.9300 .
C22 H22 0.9300 .
C23 H23 0.9300 .
C18 O4 1.261(11) .
O2W H2WB 0.7201 .
O2W H2WA 0.8244 .
O3W H3WB 0.8003 .
O3W H3WA 0.7499 .

loop_
_geom_hbond_atom_site_label_D
_geom_hbond_atom_site_label_H
_geom_hbond_atom_site_label_A
_geom_hbond_distance_DH
_geom_hbond_distance_HA
_geom_hbond_distance_DA
_geom_hbond_angle_DHA
_geom_hbond_site_symmetry_A
N4 H4D O4 0.85 2.40 2.980(15) 125.7 1_655
N4 H4C O2W 0.72 2.05 2.670(14) 144.3 4_566
O1W H1WA O4 0.80 2.23 2.854(8) 135.6 4_666
O1W H1WB O1 0.80 2.18 2.782(8) 132.0 1_655
O2W H2WB O1 0.72 2.06 2.659(9) 141.9 1_654
O2W H2WA O1W 0.82 2.49 3.035(11) 124.8 3_666
O3W H3WB O2W 0.80 2.47 2.929(12) 118.1 .
O3W H3WA N4 0.75 2.25 2.854(16) 138.3 3_766

loop_
_geom_torsion_atom_site_label_1
_geom_torsion_atom_site_label_2
_geom_torsion_atom_site_label_3
_geom_torsion_atom_site_label_4
_geom_torsion
_geom_torsion_site_symmetry_1
_geom_torsion_site_symmetry_4
N2 Ag1 O2 C17 20.9(6) . .
N2 Ag1 O2 C17 -170.8(5) 2_456 .
O2 Ag1 O2 C17 -64.0(5) 2_456 .
N3 Ag2 N1 C1 -45.2(14) . .
N3 Ag2 N1 C5 140.0(11) . .
N2 Ag1 N2 C8 163.0(5) 2_456 .
O2 Ag1 N2 C8 -66.5(5) . .
O2 Ag1 N2 C8 30.0(5) 2_456 .
N2 Ag1 N2 C9 -16.1(5) 2_456 .
O2 Ag1 N2 C9 114.3(5) . .
O2 Ag1 N2 C9 -149.2(5) 2_456 .
N1 Ag2 N3 C23 -138.7(12) . .
N1 Ag2 N3 C22 40.3(15) . .
C5 N1 C1 C2 1.5(10) . .
Ag2 N1 C1 C2 -173.4(5) . .
N1 C1 C2 C3 0.5(10) . .
C1 C2 C3 C4 -2.3(9) . .
C1 C2 C3 C6 177.4(5) . .
C2 C3 C4 C5 2.1(9) . .
C6 C3 C4 C5 -177.5(6) . .
C1 N1 C5 C4 -1.7(10) . .
Ag2 N1 C5 C4 173.4(5) . .
C3 C4 C5 N1 -0.2(10) . .
C4 C3 C6 C7 -157.6(6) . .
C2 C3 C6 C7 22.7(9) . .
C4 C3 C6 C10 23.8(8) . .
C2 C3 C6 C10 -155.8(6) . .
C10 C6 C7 C8 -3.0(9) . .
C3 C6 C7 C8 178.4(6) . .
C9 N2 C8 C7 0.2(10) . .
Ag1 N2 C8 C7 -179.0(5) . .
C6 C7 C8 N2 2.1(10) . .
C8 N2 C9 C10 -1.5(9) . .
Ag1 N2 C9 C10 177.6(4) . .
N2 C9 C10 C6 0.5(9) . .
C7 C6 C10 C9 1.8(8) . .
C3 C6 C10 C9 -179.6(5) . .
C16 C11 C12 C13 -3.0(10) . .
C17 C11 C12 C13 177.6(6) . .
C11 C12 C13 C14 4.4(11) . .
C12 C13 C14 C15 -0.7(11) . .
C13 C14 C15 C16 -4.3(10) . .
C13 C14 C15 C18 166.3(8) . .
C14 C15 C16 C11 5.6(9) . .
C18 C15 C16 C11 -164.8(7) . .
C14 C15 C16 C16 -179.3(6) . 2_456
C18 C15 C16 C16 10.3(9) . 2_456
C12 C11 C16 C15 -2.0(9) . .
C17 C11 C16 C15 177.4(6) . .
C12 C11 C16 C16 -176.7(5) . 2_456
C17 C11 C16 C16 2.7(8) . 2_456
Ag1 O2 C17 O1 -130.6(5) . .
Ag1 O2 C17 C11 46.0(7) . .
C16 C11 C17 O2 44.0(9) . .
C12 C11 C17 O2 -136.6(6) . .
C16 C11 C17 O1 -139.1(6) . .
C12 C11 C17 O1 40.3(8) . .
C23 C19 C20 C21 0.0(11) . .
C23 C19 C20 C20 178.4(8) . 2_757
C19 C20 C21 C22 -0.4(10) . .
C20 C20 C21 C22 -178.8(7) 2_757 .
C23 N3 C22 C21 1.7(12) . .
Ag2 N3 C22 C21 -177.4(6) . .
C20 C21 C22 N3 -0.5(12) . .
C22 N3 C23 C19 -2.1(13) . .
Ag2 N3 C23 C19 176.9(7) . .
C20 C19 C23 N3 1.3(14) . .
C14 C15 C18 O4 63.7(9) . .
C16 C15 C18 O4 -125.8(7) . .
C14 C15 C18 O3 -113.9(8) . .
C16 C15 C18 O3 56.7(9) . .
